data_7200619
loop_
_publ_author_name
'Klap\"otke, Thomas M.'
'Mir\'o Sabat\'e, Carles'
'Rasp, Matthias'

_publ_section_title
;
 Synthesis and properties of 5-nitrotetrazole derivatives as new energetic
 materials
;
_journal_issue 15
_journal_name_full 'Journal of Materials Chemistry'
_journal_page_first 2240
_journal_paper_doi 10.1039/b818925k
_journal_volume 19
_journal_year 2009
_chemical_formula_moiety 'C3 H2 N9 O2, H4 N, H2 O'
_chemical_formula_sum 'C3 H8 N10 O3'
_chemical_formula_weight 232.19
_space_group_IT_number 2
_symmetry_cell_setting triclinic
_symmetry_space_group_name_Hall '-P 1'
_symmetry_space_group_name_H-M 'P -1'
_audit_creation_date 2008-09-01T12:15:08-00:00
_audit_creation_method 'WinGX routine CIF_UPDATE'
_cell_angle_alpha 84.318(5)
_cell_angle_beta 78.597(5)
_cell_angle_gamma 69.203(6)
_cell_formula_units_Z 4
_cell_length_a 7.4710(4)
_cell_length_b 7.8386(5)
_cell_length_c 18.0365(11)
_cell_measurement_reflns_used 3739
_cell_measurement_temperature 100(2)
_cell_measurement_theta_max 32.6298
_cell_measurement_theta_min 4.0479
_cell_volume 967.47(11)
_computing_cell_refinement
;
CrysAlis RED, Oxford Diffraction Ltd.,
Version 1.171.27p5 beta (release 01-04-2005 CrysAlis171 .NET)
(compiled Apr 1 2005,17:53:34)
;
_computing_data_collection
;
CrysAlis CCD, Oxford Diffraction Ltd.,
Version 1.171.27p5 beta (release 01-04-2005 CrysAlis171 .NET)
(compiled Apr 1 2005,17:53:34)
;
_computing_data_reduction
;
CrysAlis RED, Oxford Diffraction Ltd.,
Version 1.171.27p5 beta (release 01-04-2005 CrysAlis171 .NET)
(compiled Apr 1 2005,17:53:34)
;
_computing_molecular_graphics 'Ortep-3 for Windows (Farrugia, 1997)'
_computing_publication_material 'WinGX publication routines (Farrugia, 1999)'
_computing_structure_refinement 'SHELXL-97 (Sheldrick, 1997)'
_computing_structure_solution 'SHELXS-97 (Sheldrick, 1997)'
_diffrn_measured_fraction_theta_full 0.996
_diffrn_measured_fraction_theta_max 0.996
_diffrn_measurement_device 'CCD camera on \k-goniostat'
_diffrn_measurement_device_type 'Oxford Xcalibur3 CCD area detector'
_diffrn_measurement_method 'omega scan'
_diffrn_radiation_probe x-ray
_diffrn_radiation_type MoK\a
_diffrn_radiation_wavelength 0.71073
_diffrn_reflns_av_R_equivalents 0.0284
_diffrn_reflns_av_sigmaI/netI 0.0475
_diffrn_reflns_limit_h_max 9
_diffrn_reflns_limit_h_min -9
_diffrn_reflns_limit_k_max 9
_diffrn_reflns_limit_k_min -9
_diffrn_reflns_limit_l_max 22
_diffrn_reflns_limit_l_min -22
_diffrn_reflns_number 9896
_diffrn_reflns_theta_full 26.00
_diffrn_reflns_theta_max 26.00
_diffrn_reflns_theta_min 4.06
_exptl_absorpt_coefficient_mu 0.138
_exptl_absorpt_correction_T_max 0.973
_exptl_absorpt_correction_T_min 0.876
_exptl_absorpt_correction_type multi-scan
_exptl_absorpt_process_details
;
CrysAlis RED, Oxford Diffraction Ltd.,
Version 1.171.31.7 (release 18-10-2006 CrysAlis171 .NET)
(compiled Oct 18 2006,16:28:17)
Empirical absorption correction using spherical harmonics,
implemented in SCALE3 ABSPACK scaling algorithm.
;
_exptl_crystal_colour colorless
_exptl_crystal_density_diffrn 1.594
_exptl_crystal_density_method 'not measured'
_exptl_crystal_description block
_exptl_crystal_F_000 480
_exptl_crystal_size_max 0.30
_exptl_crystal_size_mid 0.30
_exptl_crystal_size_min 0.20
_refine_diff_density_max 0.149
_refine_diff_density_min -0.206
_refine_diff_density_rms 0.038
_refine_ls_extinction_expression Fc^*^=kFc[1+0.001xFc^2^\l^3^/sin(2\q)]^-1/4^
_refine_ls_extinction_method none
_refine_ls_goodness_of_fit_ref 0.945
_refine_ls_hydrogen_treatment mixed
_refine_ls_matrix_type full
_refine_ls_number_parameters 353
_refine_ls_number_reflns 3802
_refine_ls_number_restraints 0
_refine_ls_restrained_S_all 0.945
_refine_ls_R_factor_all 0.0572
_refine_ls_R_factor_gt 0.0315
_refine_ls_shift/su_max 0.000
_refine_ls_shift/su_mean 0.000
_refine_ls_structure_factor_coef Fsqd
_refine_ls_weighting_details 'calc w=1/[\s^2^(Fo^2^)+(0.0338P)^2^+0.4333P] where P=(Fo^2^+2Fc^2^)/3'
_refine_ls_weighting_scheme calc
_refine_ls_wR_factor_gt 0.0719
_refine_ls_wR_factor_ref 0.0797
_reflns_number_gt 2441
_reflns_number_total 3802
_reflns_threshold_expression >2sigma(I)
_cod_data_source_file b818925k.txt
_cod_data_source_block dx132-NH4NTTz_H2O
_cod_depositor_comments
;
The following automatic conversions were performed:
'_symmetry_cell_setting' value 'Triclinic' changed to 'triclinic'
according to '/home/saulius/struct/CIF-dictionaries/cif_core.dic'
dictionary named 'cif_core.dic' version 2.4.1 from 2010-06-29.

Automatic conversion script
Id: cif_fix_enum 1527 2010-12-29 10:47:43Z saulius 
;
_cod_original_cell_volume 967.47(10)
_cod_database_code 7200619

loop_
_symmetry_equiv_pos_as_xyz
'x, y, z'
'-x, -y, -z'

loop_
_atom_site_label
_atom_site_type_symbol
_atom_site_fract_x
_atom_site_fract_y
_atom_site_fract_z
_atom_site_U_iso_or_equiv
_atom_site_adp_type
_atom_site_occupancy
_atom_site_symmetry_multiplicity
_atom_site_calc_flag
_atom_site_refinement_flags
_atom_site_disorder_assembly
_atom_site_disorder_group
O5 O 0.75109(18) 0.78544(16) 0.50961(7) 0.0384(3) Uani 1 1 d . . .
O6 O 0.07706(18) 0.48721(16) -0.11288(7) 0.0375(3) Uani 1 1 d . . .
N21 N 0.1493(2) 1.2011(2) -0.00375(9) 0.0295(3) Uani 1 1 d . . .
N19 N 0.6585(3) 1.1404(2) 0.43945(10) 0.0353(4) Uani 1 1 d . . .
H2 H 1.209(2) 0.081(2) 0.2896(8) 0.025(4) Uiso 1 1 d . . .
H4 H 0.647(2) 0.306(2) -0.1196(9) 0.036(4) Uiso 1 1 d . . .
H1 H 1.206(2) 0.202(2) 0.2111(9) 0.034(4) Uiso 1 1 d . . .
H3 H 0.804(2) 0.412(2) -0.1370(8) 0.036(5) Uiso 1 1 d . . .
H8 H 0.188(3) 1.247(3) 0.0360(12) 0.069(7) Uiso 1 1 d . . .
H7 H 0.132(3) 1.287(3) -0.0478(11) 0.053(5) Uiso 1 1 d . . .
H6 H 0.034(3) 1.184(2) 0.0115(10) 0.050(6) Uiso 1 1 d . . .
H5 H 0.246(3) 1.087(3) -0.0183(11) 0.062(6) Uiso 1 1 d . . .
H11 H 0.509(4) 1.183(3) 0.4528(13) 0.095(8) Uiso 1 1 d . . .
H13 H 0.701(3) 1.216(3) 0.4596(14) 0.087(8) Uiso 1 1 d . . .
H15 H 0.805(3) 0.691(3) 0.4773(12) 0.072(7) Uiso 1 1 d . . .
H16 H 0.822(3) 0.750(3) 0.5469(12) 0.069(7) Uiso 1 1 d . . .
H9 H 0.173(3) 0.521(3) -0.1018(11) 0.067(7) Uiso 1 1 d . . .
H14 H 0.691(3) 1.137(3) 0.3906(13) 0.063(7) Uiso 1 1 d . . .
H10 H 0.098(3) 0.479(3) -0.1626(14) 0.078(8) Uiso 1 1 d . . .
H12 H 0.708(3) 1.019(4) 0.4583(13) 0.087(8) Uiso 1 1 d . . .
N11 N 0.74083(18) 0.31285(17) -0.26687(7) 0.0302(3) Uani 1 1 d . . .
N12 N 0.64795(18) 0.44399(17) -0.21801(7) 0.0265(3) Uani 1 1 d . . .
N3 N 1.00151(18) 0.09348(16) 0.23160(7) 0.0264(3) Uani 1 1 d . . .
N15 N 0.34707(18) 0.60274(18) -0.06892(7) 0.0314(3) Uani 1 1 d . . .
N16 N 0.27426(19) 0.76189(18) -0.03368(7) 0.0330(3) Uani 1 1 d . . .
N2 N 0.84791(18) 0.07060(16) 0.27590(7) 0.0279(3) Uani 1 1 d . . .
O1 O 0.52769(16) -0.02023(16) 0.31592(7) 0.0456(3) Uani 1 1 d . . .
C3 C 1.0173(2) 0.3394(2) 0.30116(8) 0.0267(4) Uani 1 1 d . . .
N18 N 0.57845(18) 0.72078(18) -0.07788(7) 0.0326(3) Uani 1 1 d . . .
N14 N 0.5512(2) 0.56550(19) -0.31956(7) 0.0413(4) Uani 1 1 d . . .
N9 N 0.9174(2) 0.49683(18) 0.27076(8) 0.0402(4) Uani 1 1 d . . .
C5 C 0.6702(3) 0.4212(2) -0.13762(9) 0.0311(4) Uani 1 1 d . . .
O3 O 0.8429(2) 0.14866(18) -0.40231(7) 0.0557(4) Uani 1 1 d . . .
C2 C 1.1288(2) 0.1724(2) 0.25735(10) 0.0299(4) Uani 1 1 d . . .
N7 N 0.8999(2) 0.52657(19) 0.39021(8) 0.0376(4) Uani 1 1 d . . .
N5 N 0.9044(2) -0.04498(18) 0.16179(8) 0.0353(3) Uani 1 1 d . . .
N13 N 0.5343(2) 0.59641(19) -0.24760(8) 0.0394(4) Uani 1 1 d . . .
N4 N 1.0397(2) 0.02623(17) 0.16341(7) 0.0342(3) Uani 1 1 d . . .
N6 N 1.0111(2) 0.35132(18) 0.37480(7) 0.0367(4) Uani 1 1 d . . .
N1 N 0.6211(2) -0.06322(19) 0.25266(9) 0.0386(4) Uani 1 1 d . . .
C6 C 0.5325(2) 0.5825(2) -0.09482(8) 0.0255(4) Uani 1 1 d . . .
C1 C 0.7938(2) -0.0147(2) 0.22998(9) 0.0284(4) Uani 1 1 d . . .
N8 N 0.8436(2) 0.61255(18) 0.32835(8) 0.0424(4) Uani 1 1 d . . .
N10 N 0.7325(2) 0.3063(2) -0.39965(8) 0.0426(4) Uani 1 1 d . . .
N17 N 0.4123(2) 0.83180(18) -0.03891(7) 0.0354(3) Uani 1 1 d . . .
O2 O 0.58070(18) -0.14181(18) 0.20659(8) 0.0571(4) Uani 1 1 d . . .
O4 O 0.6636(2) 0.39769(18) -0.45314(7) 0.0656(4) Uani 1 1 d . . .
C4 C 0.6751(2) 0.3956(2) -0.32793(8) 0.0304(4) Uani 1 1 d . . .

loop_
_atom_site_aniso_label
_atom_site_aniso_U_11
_atom_site_aniso_U_22
_atom_site_aniso_U_33
_atom_site_aniso_U_23
_atom_site_aniso_U_13
_atom_site_aniso_U_12
O5 0.0424(7) 0.0337(7) 0.0330(7) -0.0037(6) -0.0098(6) -0.0031(6)
O6 0.0405(8) 0.0456(8) 0.0316(8) -0.0012(6) -0.0096(6) -0.0192(6)
N21 0.0283(9) 0.0289(9) 0.0310(9) -0.0049(7) -0.0057(7) -0.0082(7)
N19 0.0429(10) 0.0358(10) 0.0265(9) -0.0010(7) -0.0056(7) -0.0131(8)
N11 0.0357(8) 0.0276(7) 0.0249(7) -0.0054(6) -0.0018(6) -0.0087(6)
N12 0.0276(7) 0.0249(7) 0.0250(7) -0.0015(6) -0.0046(6) -0.0065(6)
N3 0.0272(7) 0.0250(7) 0.0248(7) -0.0012(5) -0.0033(6) -0.0068(6)
N15 0.0289(8) 0.0352(8) 0.0298(8) -0.0030(6) -0.0044(6) -0.0108(7)
N16 0.0295(8) 0.0375(8) 0.0290(8) -0.0040(6) -0.0038(6) -0.0079(7)
N2 0.0257(7) 0.0257(7) 0.0301(8) -0.0022(6) -0.0049(6) -0.0056(6)
O1 0.0284(7) 0.0476(8) 0.0560(9) -0.0064(6) -0.0018(6) -0.0090(6)
C3 0.0271(9) 0.0288(9) 0.0249(9) -0.0008(7) -0.0048(7) -0.0105(7)
N18 0.0278(8) 0.0312(8) 0.0375(8) -0.0080(6) -0.0051(6) -0.0069(7)
N14 0.0581(10) 0.0357(9) 0.0242(8) -0.0006(6) -0.0098(7) -0.0078(8)
N9 0.0549(10) 0.0302(8) 0.0310(8) -0.0004(6) -0.0122(7) -0.0069(8)
C5 0.0345(10) 0.0315(10) 0.0250(9) -0.0009(7) -0.0089(7) -0.0065(8)
O3 0.0758(10) 0.0419(8) 0.0403(8) -0.0154(6) 0.0017(7) -0.0118(8)
C2 0.0269(9) 0.0330(10) 0.0310(10) -0.0030(8) -0.0036(8) -0.0120(8)
N7 0.0446(9) 0.0333(8) 0.0313(9) -0.0058(6) -0.0049(7) -0.0087(7)
N5 0.0423(9) 0.0314(8) 0.0332(9) -0.0033(6) -0.0121(7) -0.0103(7)
N13 0.0479(9) 0.0322(8) 0.0292(8) -0.0004(6) -0.0115(7) -0.0006(7)
N4 0.0446(9) 0.0305(8) 0.0256(8) -0.0034(6) -0.0066(6) -0.0098(7)
N6 0.0445(9) 0.0313(8) 0.0283(8) -0.0018(6) -0.0082(6) -0.0044(7)
N1 0.0274(8) 0.0317(8) 0.0571(11) -0.0047(7) -0.0155(8) -0.0054(7)
C6 0.0294(9) 0.0268(9) 0.0199(8) -0.0002(6) -0.0085(7) -0.0071(7)
C1 0.0242(9) 0.0231(8) 0.0364(10) -0.0017(7) -0.0110(7) -0.0032(7)
N8 0.0569(10) 0.0298(8) 0.0364(9) -0.0030(7) -0.0122(7) -0.0075(7)
N10 0.0648(11) 0.0396(10) 0.0268(9) -0.0028(7) -0.0021(7) -0.0248(9)
N17 0.0324(8) 0.0339(8) 0.0378(9) -0.0089(6) -0.0063(6) -0.0070(7)
O2 0.0466(8) 0.0586(9) 0.0777(10) -0.0194(7) -0.0212(7) -0.0222(7)
O4 0.1202(13) 0.0525(9) 0.0273(7) 0.0017(6) -0.0206(8) -0.0302(9)
C4 0.0407(10) 0.0290(9) 0.0226(9) -0.0014(7) -0.0026(7) -0.0147(8)

loop_
_geom_angle_atom_site_label_1
_geom_angle_atom_site_label_2
_geom_angle_atom_site_label_3
_geom_angle
_geom_angle_site_symmetry_1
_geom_angle_site_symmetry_3
_geom_angle_publ_flag
H15 O5 H16 103.7(18) . . ?
H9 O6 H10 106.8(19) . . ?
H8 N21 H7 112.0(16) . . ?
H8 N21 H6 112.1(17) . . ?
H7 N21 H6 105.7(15) . . ?
H8 N21 H5 108.1(16) . . ?
H7 N21 H5 110.3(16) . . ?
H6 N21 H5 108.6(16) . . ?
H11 N19 H13 109(2) . . ?
H11 N19 H14 107.9(18) . . ?
H13 N19 H14 113(2) . . ?
H11 N19 H12 107.9(19) . . ?
H13 N19 H12 112(2) . . ?
H14 N19 H12 106.6(18) . . ?
C4 N11 N12 99.70(12) . . ?
N11 N12 N13 114.13(12) . . ?
N11 N12 C5 122.38(12) . . ?
N13 N12 C5 123.49(12) . . ?
N2 N3 N4 114.13(12) . . ?
N2 N3 C2 123.12(12) . . ?
N4 N3 C2 122.56(13) . . ?
C6 N15 N16 104.56(12) . . ?
N17 N16 N15 109.12(12) . . ?
C1 N2 N3 100.15(12) . . ?
N9 C3 N6 111.90(13) . . ?
N9 C3 C2 123.73(14) . . ?
N6 C3 C2 124.33(14) . . ?
C6 N18 N17 104.13(12) . . ?
N13 N14 C4 104.21(12) . . ?
C3 N9 N8 105.07(13) . . ?
N12 C5 C6 110.26(13) . . ?
N12 C5 H4 105.4(9) . . ?
C6 C5 H4 113.3(9) . . ?
N12 C5 H3 106.2(9) . . ?
C6 C5 H3 109.6(9) . . ?
H4 C5 H3 111.7(13) . . ?
N3 C2 C3 112.25(13) . . ?
N3 C2 H2 108.6(8) . . ?
C3 C2 H2 108.8(9) . . ?
N3 C2 H1 104.7(9) . . ?
C3 C2 H1 110.2(9) . . ?
H2 C2 H1 112.2(12) . . ?
N8 N7 N6 109.42(12) . . ?
N4 N5 C1 104.34(12) . . ?
N14 N13 N12 106.14(12) . . ?
N5 N4 N3 106.16(12) . . ?
C3 N6 N7 104.41(12) . . ?
O2 N1 O1 126.01(15) . . ?
O2 N1 C1 116.98(15) . . ?
O1 N1 C1 117.01(14) . . ?
N18 C6 N15 112.43(13) . . ?
N18 C6 C5 124.72(15) . . ?
N15 C6 C5 122.85(14) . . ?
N2 C1 N5 115.22(14) . . ?
N2 C1 N1 121.08(14) . . ?
N5 C1 N1 123.66(14) . . ?
N7 N8 N9 109.19(13) . . ?
O3 N10 O4 125.40(15) . . ?
O3 N10 C4 118.26(14) . . ?
O4 N10 C4 116.34(15) . . ?
N16 N17 N18 109.76(12) . . ?
N11 C4 N14 115.81(14) . . ?
N11 C4 N10 122.02(15) . . ?
N14 C4 N10 122.16(14) . . ?

loop_
_geom_bond_atom_site_label_1
_geom_bond_atom_site_label_2
_geom_bond_distance
_geom_bond_site_symmetry_2
_geom_bond_publ_flag
O5 H15 0.91(2) . ?
O5 H16 0.90(2) . ?
O6 H9 0.91(2) . ?
O6 H10 0.88(2) . ?
N21 H8 0.96(2) . ?
N21 H7 0.99(2) . ?
N21 H6 0.91(2) . ?
N21 H5 0.95(2) . ?
N19 H11 1.03(3) . ?
N19 H13 0.89(3) . ?
N19 H14 0.87(2) . ?
N19 H12 0.95(3) . ?
N11 C4 1.3117(19) . ?
N11 N12 1.3214(17) . ?
N12 N13 1.3289(17) . ?
N12 C5 1.478(2) . ?
N3 N2 1.3201(17) . ?
N3 N4 1.3247(17) . ?
N3 C2 1.467(2) . ?
N15 C6 1.3284(19) . ?
N15 N16 1.3396(17) . ?
N16 N17 1.3134(17) . ?
N2 C1 1.3155(19) . ?
O1 N1 1.2234(18) . ?
C3 N9 1.3242(19) . ?
C3 N6 1.3312(19) . ?
C3 C2 1.484(2) . ?
N18 C6 1.3257(19) . ?
N18 N17 1.3421(17) . ?
N14 N13 1.3173(18) . ?
N14 C4 1.328(2) . ?
N9 N8 1.3457(18) . ?
C5 C6 1.486(2) . ?
C5 H4 0.987(17) . ?
C5 H3 0.976(16) . ?
O3 N10 1.2174(18) . ?
C2 H2 0.979(15) . ?
C2 H1 0.974(17) . ?
N7 N8 1.3080(18) . ?
N7 N6 1.3523(18) . ?
N5 N4 1.3232(18) . ?
N5 C1 1.330(2) . ?
N1 O2 1.2222(17) . ?
N1 C1 1.444(2) . ?
N10 O4 1.2275(19) . ?
N10 C4 1.447(2) . ?

loop_
_geom_hbond_atom_site_label_D
_geom_hbond_atom_site_label_H
_geom_hbond_atom_site_label_A
_geom_hbond_distance_DH
_geom_hbond_distance_HA
_geom_hbond_distance_DA
_geom_hbond_angle_DHA
_geom_hbond_site_symmetry_A
N21 H8 N18 0.96(2) 2.14(2) 2.987(2) 146.5(16) 2_675
N21 H8 O6 0.96(2) 2.60(2) 3.151(2) 116.8(14) 2_575
N21 H7 O6 0.99(2) 1.84(2) 2.8076(19) 166.6(16) 1_565
N21 H6 N16 0.91(2) 2.15(2) 3.016(2) 160.4(16) 2_575
N21 H5 N17 0.95(2) 1.97(2) 2.911(2) 169.7(17) .
N21 H5 N16 0.95(2) 2.52(2) 3.302(2) 139.4(15) .
N19 H11 O5 1.03(3) 1.86(3) 2.877(2) 167(2) 2_676
N19 H13 O4 0.89(3) 2.14(3) 2.946(2) 150(2) 1_566
O5 H15 N7 0.91(2) 1.99(2) 2.8824(19) 167.7(19) .
O5 H16 N6 0.90(2) 1.99(2) 2.8847(18) 174.6(19) 2_766
O6 H9 N15 0.91(2) 1.85(2) 2.7550(18) 173.1(19) .
N19 H14 N2 0.87(2) 2.18(2) 3.020(2) 163.6(18) 1_565
N19 H14 O1 0.87(2) 2.62(2) 3.130(2) 118.8(16) 1_565
O6 H10 N9 0.88(2) 1.96(2) 2.8307(19) 167(2) 2_665
N19 H12 O5 0.95(3) 1.91(3) 2.847(2) 167(2) .

loop_
_geom_torsion_atom_site_label_1
_geom_torsion_atom_site_label_2
_geom_torsion_atom_site_label_3
_geom_torsion_atom_site_label_4
_geom_torsion
_geom_torsion_site_symmetry_1
_geom_torsion_site_symmetry_2
_geom_torsion_site_symmetry_3
_geom_torsion_site_symmetry_4
_geom_torsion_publ_flag
C4 N11 N12 N13 -0.31(17) . . . . ?
C4 N11 N12 C5 179.77(14) . . . . ?
C6 N15 N16 N17 0.02(15) . . . . ?
N4 N3 N2 C1 -0.30(15) . . . . ?
C2 N3 N2 C1 -175.39(13) . . . . ?
N6 C3 N9 N8 -0.57(18) . . . . ?
C2 C3 N9 N8 -178.31(14) . . . . ?
N11 N12 C5 C6 -173.72(13) . . . . ?
N13 N12 C5 C6 6.4(2) . . . . ?
N2 N3 C2 C3 -46.0(2) . . . . ?
N4 N3 C2 C3 139.37(14) . . . . ?
N9 C3 C2 N3 -70.2(2) . . . . ?
N6 C3 C2 N3 112.29(17) . . . . ?
C4 N14 N13 N12 -0.17(17) . . . . ?
N11 N12 N13 N14 0.32(18) . . . . ?
C5 N12 N13 N14 -179.76(14) . . . . ?
C1 N5 N4 N3 0.01(15) . . . . ?
N2 N3 N4 N5 0.20(16) . . . . ?
C2 N3 N4 N5 175.31(13) . . . . ?
N9 C3 N6 N7 0.29(18) . . . . ?
C2 C3 N6 N7 178.02(14) . . . . ?
N8 N7 N6 C3 0.12(17) . . . . ?
N17 N18 C6 N15 0.42(16) . . . . ?
N17 N18 C6 C5 -179.36(13) . . . . ?
N16 N15 C6 N18 -0.28(16) . . . . ?
N16 N15 C6 C5 179.50(13) . . . . ?
N12 C5 C6 N18 -98.42(18) . . . . ?
N12 C5 C6 N15 81.83(19) . . . . ?
N3 N2 C1 N5 0.31(17) . . . . ?
N3 N2 C1 N1 -177.22(13) . . . . ?
N4 N5 C1 N2 -0.21(17) . . . . ?
N4 N5 C1 N1 177.25(13) . . . . ?
O2 N1 C1 N2 179.81(14) . . . . ?
O1 N1 C1 N2 0.5(2) . . . . ?
O2 N1 C1 N5 2.5(2) . . . . ?
O1 N1 C1 N5 -176.77(15) . . . . ?
N6 N7 N8 N9 -0.48(18) . . . . ?
C3 N9 N8 N7 0.63(18) . . . . ?
N15 N16 N17 N18 0.23(16) . . . . ?
C6 N18 N17 N16 -0.39(16) . . . . ?
N12 N11 C4 N14 0.20(18) . . . . ?
N12 N11 C4 N10 -179.06(14) . . . . ?
N13 N14 C4 N11 -0.02(19) . . . . ?
N13 N14 C4 N10 179.23(14) . . . . ?
O3 N10 C4 N11 1.1(2) . . . . ?
O4 N10 C4 N11 -179.18(15) . . . . ?
O3 N10 C4 N14 -178.12(15) . . . . ?
O4 N10 C4 N14 1.6(2) . . . . ?
